data_2101900
loop_
_publ_author_name
'McMullan, R. K.'
'Koetzle, T. F.'
'Fritchie, Jnr, C. J.'

_publ_section_title
;
 Low-Temperature Neutron Diffraction Study of the Silver
 Perchlorate--Benzene \p Complex
;
_journal_issue 4
_journal_name_full 'Acta Crystallographica Section B'
_journal_page_first 645
_journal_page_last 653
_journal_paper_doi 10.1107/S0108768197000712
_journal_volume 53
_journal_year 1997
_chemical_formula_sum 'C6 H6 Ag Cl O4'
_chemical_formula_weight 285.432
_space_group_IT_number 63
_symmetry_cell_setting orthorhombic
_symmetry_space_group_name_Hall '-C 2c 2'
_symmetry_space_group_name_H-M 'C m c m'
_atom_type_scat_source 'Koester (1977)'
_cell_angle_alpha 90.0
_cell_angle_beta 90.0
_cell_angle_gamma 90.0
_cell_formula_units_Z 4
_cell_length_a 8.1000(10)
_cell_length_b 7.9020(10)
_cell_length_c 11.739(2)
_cell_measurement_reflns_used 32
_cell_measurement_temperature 158
_cell_measurement_theta_max 28
_cell_measurement_theta_min 22
_cell_volume 751.37(18)
_diffrn_measurement_device 'four-circle diffractometer, beam port H6M, Brookhaven High Flux Beam Reactor'
_diffrn_measurement_method \w-2\q
_diffrn_radiation_probe neutron
_diffrn_radiation_type neutron
_diffrn_radiation_wavelength 1.046
_diffrn_reflns_limit_h_max 12
_diffrn_reflns_limit_h_min 0
_diffrn_reflns_limit_k_max 12
_diffrn_reflns_limit_k_min 0
_diffrn_reflns_limit_l_max 18
_diffrn_reflns_limit_l_min 0
_diffrn_reflns_number 838
_diffrn_reflns_theta_max 53.65
_diffrn_standards_decay_% 2
_diffrn_standards_interval_time 210
_diffrn_standards_number 2
_exptl_absorpt_coefficient_mu 0.0162
_exptl_absorpt_correction_T_max 0.84
_exptl_absorpt_correction_T_min 0.77
_exptl_absorpt_correction_type 'see text'
_exptl_crystal_colour colorless
_exptl_crystal_density_diffrn 2.5230(10)
_exptl_crystal_description tablet
_exptl_crystal_size_max 2.0
_exptl_crystal_size_mid 1.7
_exptl_crystal_size_min 1.0
_refine_ls_extinction_coef 0.043(2)
_refine_ls_extinction_method 'Lorentzian mosaic distribution (Becker & Coppens, 1974)'
_refine_ls_goodness_of_fit_obs 1.103
_refine_ls_hydrogen_treatment 'H atoms refined anisotropically'
_refine_ls_number_parameters 51
_refine_ls_number_reflns 800
_refine_ls_R_factor_obs 0.047
_refine_ls_shift/esd_max 0.10
_refine_ls_structure_factor_coef Fsqd
_refine_ls_weighting_details 'w = 1/[\s^2^~c~(F~o~^2^) + (0.01F~o~^2^)^2^]'
_refine_ls_weighting_scheme calc
_refine_ls_wR_factor_obs 0.045
_reflns_number_total 800
_cod_data_source_file pt0004.cif
_cod_data_source_block pt0004c
_cod_depositor_comments
;
The following automatic conversions were performed:

'_refine_ls_weighting_scheme' value 'w = 1/[\s^2^~c~(F~o~^2^) +
(0.01F~o~^2^)^2^]' was changed to 'calc'. New tag
'_refine_ls_weighting_details' was created. The value of the new tag
was set to 'w = 1/[\s^2^~c~(F~o~^2^) + (0.01F~o~^2^)^2^]'.

Automatic conversion script
Id: cif_fix_values 3143 2015-03-26 13:38:13Z robertas 
;
_cod_original_cell_volume 751.4(3)
_cod_original_formula_sum 'C6 H6 Ag1 Cl1 O4'
_cod_database_code 2101900

loop_
_symmetry_equiv_pos_as_xyz
x,y,z
x,y,1/2-z
x,-y,1/2+z
-x,y,z
-x,-y,-z
-x,-y,1/2+z
-x,y,1/2-z
x,-y,-z
1/2+x,1/2+y,z
1/2+x,1/2+y,1/2-z
1/2+x,1/2-y,1/2+z
1/2-x,1/2+y,z
1/2-x,1/2-y,-z
1/2-x,1/2-y,1/2+z
1/2-x,1/2+y,1/2-z
1/2+x,1/2-y,-z

loop_
_atom_site_label
_atom_site_fract_x
_atom_site_fract_y
_atom_site_fract_z
Ag .0 .0407(11) .25000
Cl .0 .4467(3) .25000
O(1) .0 .33911(13) .1506(6)
O(2) .14489(14) .5515(5) .25000
C(1) .1729(3) .0 .0
C(2) .08677(8) -.11494(4) .0680(3)
H(1) .3075(8) .0 .0
H(2) .15412(19) -.20947(12) .1169(8)

loop_
_geom_angle_atom_site_label_1
_geom_angle_atom_site_label_2
_geom_angle_atom_site_label_3
_geom_angle_site_symmetry_3
_geom_angle
_geom_angle_publ_flag
C(2) C(1) C(2) 8_555 120.06(7) yes
C(1) C(2) C(2) 4_555 119.97(4) yes
H(1) C(1) C(2) . 119.97(4) yes
H(2) C(2) C(1) . 119.80(10) yes
H(2) C(2) C(2) 4_555 120.09(7) yes
O(1) Cl O(1) 7_555 107.80(10) yes
O(2) Cl O(2) 7_555 109.60(10) yes
O(1) Cl O(2) 7_555 109.85(4) yes

loop_
_geom_bond_atom_site_label_1
_geom_bond_atom_site_label_2
_geom_bond_site_symmetry_2
_geom_bond_distance
_geom_bond_publ_flag
C(1) C(2) . 1.3960(10) yes
C(2) C(2) 4_555 1.4060(10) yes
C(1) H(1) . 1.091(2) yes
C(2) H(2) . 1.0880(10) yes
Cl O(1) . 1.4440(10) yes
Cl O(2) . 1.4360(10) yes
Ag O(1) . 2.631(2) yes
Ag O(2) 9_445 2.8780(10) yes
Ag C(2) . 2.5630(10) yes
